data_4067553
loop_
_publ_author_name
'Cushion, Michael G.'
'Meyer, Jens'
'Heath, Alex'
'Schwarz, Andrew D.'
'Fern\'andez, Ignacio'
'Breher, Frank'
'Mountford, Philip'

_publ_section_title
;
 Syntheses and Structural Diversity of Group 2 and Group 12
 Tris(pyrazolyl)methaneand Zwitterionic Tris(pyrazolyl)methanideCompounds
;
_journal_issue 5
_journal_name_full Organometallics
_journal_page_first 1174
_journal_paper_doi 10.1021/om901013b
_journal_volume 29
_journal_year 2010
_chemical_formula_moiety 'C26 H30 Mg1 N12'
_chemical_formula_sum 'C26 H30 Mg N12'
_chemical_formula_weight 534.91
_chemical_name_systematic
;
Mg{C(Me2pz)3}{C(pz)3}
;
_space_group_IT_number 12
_symmetry_cell_setting monoclinic
_symmetry_space_group_name_Hall '-C 2y'
_symmetry_space_group_name_H-M 'C 1 2/m 1'
_atom_sites_solution_hydrogens geom
_atom_sites_solution_primary direct
_atom_sites_solution_secondary difmap
_audit_creation_method CRYSTALS_ver_12.86
_cell_angle_alpha 90
_cell_angle_beta 94.3134(15)
_cell_angle_gamma 90
_cell_formula_units_Z 4
_cell_length_a 35.6839(11)
_cell_length_b 13.3948(4)
_cell_length_c 8.0750(3)
_cell_measurement_reflns_used 3878
_cell_measurement_temperature 150
_cell_measurement_theta_max 26
_cell_measurement_theta_min 5
_cell_volume 3848.7(2)
_computing_cell_refinement 'DENZO/SCALEPACK (Otwinowski & Minor, 1997)'
_computing_data_collection 'COLLECT (Nonius, 1997-2001).'
_computing_data_reduction 'DENZO/SCALEPACK (Otwinowski & Minor, 1997)'
_computing_molecular_graphics 'CAMERON (Watkin et al., 1996)'
_computing_publication_material 'CRYSTALS (Betteridge et al., 2003)'
_computing_structure_refinement 'CRYSTALS (Betteridge et al., 2003)'
_computing_structure_solution 'SIR92 (Altomare et al., 1994)'
_diffrn_ambient_temperature 150
_diffrn_measured_fraction_theta_full 0.990
_diffrn_measured_fraction_theta_max 0.989
_diffrn_measurement_device 'Nonius KappaCCD'
_diffrn_measurement_device_type Area
_diffrn_measurement_method \w
_diffrn_radiation_monochromator graphite
_diffrn_radiation_type 'Mo K\a'
_diffrn_radiation_wavelength 0.71073
_diffrn_reflns_av_R_equivalents 0.037
_diffrn_reflns_limit_h_max 43
_diffrn_reflns_limit_h_min -44
_diffrn_reflns_limit_k_max 16
_diffrn_reflns_limit_k_min 0
_diffrn_reflns_limit_l_max 9
_diffrn_reflns_limit_l_min 0
_diffrn_reflns_number 3929
_diffrn_reflns_theta_full 25.534
_diffrn_reflns_theta_max 26.055
_diffrn_reflns_theta_min 5.107
_diffrn_standards_number 0
_exptl_absorpt_coefficient_mu 0.075
_exptl_absorpt_correction_T_max 0.99
_exptl_absorpt_correction_T_min 0.99
_exptl_absorpt_correction_type multi-scan
_exptl_absorpt_process_details 'DENZO/SCALEPACK (Otwinowski & Minor, 1997)'
_exptl_crystal_colour orange
_exptl_crystal_density_diffrn 0.923
_exptl_crystal_density_meas ?
_exptl_crystal_density_method 'not measured'
_exptl_crystal_description plate
_exptl_crystal_F_000 1128
_exptl_crystal_size_max 0.25
_exptl_crystal_size_mid 0.20
_exptl_crystal_size_min 0.10
_platon_squeeze_details
;
The discrete Fourier transform of the void region were treated as 
contributions to the A and B parts of the calculated structure factors.
;
_refine_diff_density_max 0.46
_refine_diff_density_min -0.30
_refine_ls_extinction_method None
_refine_ls_goodness_of_fit_ref 0.9881
_refine_ls_hydrogen_treatment none
_refine_ls_matrix_type full
_refine_ls_number_parameters 205
_refine_ls_number_reflns 2762
_refine_ls_number_restraints 283
_refine_ls_R_factor_all 0.1052
_refine_ls_R_factor_gt 0.0787
_refine_ls_shift/su_max 0.001765
_refine_ls_structure_factor_coef F
_refine_ls_weighting_details
;
 Method, part 1, Chebychev polynomial, (Watkin, 1994, Prince, 1982) 
 [weight] = 1.0/[A~0~*T~0~(x)+A~1~*T~1~(x) ... +A~n-1~]*T~n-1~(x)] 
 where A~i~ are the Chebychev coefficients listed below and x= Fcalc/Fmax 
 Method = Robust Weighting (Prince, 1982) 
 W = [weight] * [1-(deltaF/6*sigmaF)^2^]^2^ 
 A~i~ are: 
 1.27 0.943 0.787 
;
_refine_ls_weighting_scheme calc
_refine_ls_wR_factor_all 0.1035
_refine_ls_wR_factor_gt 0.0817
_refine_ls_wR_factor_ref 0.0817
_reflns_limit_h_max 43
_reflns_limit_h_min -44
_reflns_limit_k_max 16
_reflns_limit_k_min 0
_reflns_limit_l_max 9
_reflns_limit_l_min 0
_reflns_number_gt 2762
_reflns_number_total 3929
_reflns_threshold_expression I>2.0\s(I)
_oxford_diffrn_Wilson_B_factor 1.84
_oxford_diffrn_Wilson_scale 12.20
_oxford_refine_ls_r_factor_ref 0.0787
_oxford_refine_ls_scale 0.3306(11)
_oxford_reflns_number_all 3925
_oxford_reflns_threshold_expression_ref I>2.0\s(I)
_cod_data_source_file om901013b_si_001.cif
_cod_data_source_block compound_26
_cod_depositor_comments
;
The following automatic conversions were performed:

'_symmetry_cell_setting' value 'Monoclinic' changed to 'monoclinic'
according to /home/saulius/struct/CIF-dictionaries/cif_core.dic
dictionary named 'cif_core.dic' version 2.4.1 from 2010-06-29.

Automatic conversion script
Id: cif_fix_values 1715 2011-07-08 13:25:40Z adriana 

The following automatic conversions were performed:

'_exptl_crystal_density_meas' value 'not measured' was changed to '?'
- the value is perceived as not measured.

Automatic conversion script
Id: cif_fix_values 3008 2015-01-20 13:52:24Z robertas 
;
_cod_original_sg_symbol_H-M 'C 1 2/m 1 '
_cod_original_formula_sum 'C26 H30 Mg1 N12'
_cod_database_code 4067553

loop_
_symmetry_equiv_pos_as_xyz
x,y,z
-x,-y,-z
x+1/2,y+1/2,z
-x+1/2,-y+1/2,-z
-x,y,-z
x,-y,z
-x+1/2,y+1/2,-z
x+1/2,-y+1/2,z

loop_
_atom_site_label
_atom_site_type_symbol
_atom_site_fract_x
_atom_site_fract_y
_atom_site_fract_z
_atom_site_U_iso_or_equiv
_atom_site_occupancy
_atom_site_adp_type
_atom_site_refinement_flags_posn
_atom_site_refinement_flags_adp
Mg1 Mg 0.35019(3) 0.0000 0.49867(12) 0.0353 1.0000 Uani S TU
N1 N 0.30085(7) 0.0000 0.3210(3) 0.0409 1.0000 Uani S TU
C1 C 0.29308(10) 0.0000 0.1573(4) 0.0429 1.0000 Uani S TU
N2 N 0.26676(7) 0.0000 0.3912(3) 0.0391 1.0000 Uani S TU
C2 C 0.25380(10) 0.000000(7) 0.1213(4) 0.0472 1.0000 Uani S TU
N3 N 0.31934(5) -0.10837(14) 0.6327(2) 0.0374 1.0000 Uani . U
C3 C 0.23799(9) 0.0000 0.2709(4) 0.0420 1.0000 Uani S TU
N4 N 0.28141(5) -0.08859(15) 0.6387(2) 0.0384 1.0000 Uani . U
C4 C 0.32296(11) 0.000000(7) 0.0389(4) 0.0554 1.0000 Uani S TU
N5 N 0.40221(7) 0.0000 0.6625(3) 0.0382 1.0000 Uani S TU
C5 C 0.19822(10) 0.000000(7) 0.3118(5) 0.0532 1.0000 Uani S TU
N6 N 0.43549(7) 0.0000 0.5860(3) 0.0372 1.0000 Uani S TU
C6 C 0.32521(7) -0.19621(18) 0.7086(3) 0.0439 1.0000 Uani . U
N7 N 0.38114(5) -0.10800(15) 0.3608(2) 0.0420 1.0000 Uani . U
C7 C 0.29161(7) -0.2334(2) 0.7626(3) 0.0507 1.0000 Uani . U
N8 N 0.41825(5) -0.08746(14) 0.3397(2) 0.0389 1.0000 Uani . U
C8 C 0.26442(7) -0.1644(2) 0.7156(3) 0.0464 1.0000 Uani . U
C9 C 0.36335(8) -0.2420(2) 0.7283(4) 0.0570 1.0000 Uani . U
C10 C 0.22289(8) -0.1675(3) 0.7329(4) 0.0616 1.0000 Uani . U
C11 C 0.26318(9) 0.0000 0.5679(4) 0.0400 1.0000 Uani S TU
C12 C 0.41214(9) 0.000000(7) 0.8232(4) 0.0457 1.0000 Uani S TU
C13 C 0.45098(10) 0.000000(7) 0.8538(5) 0.0543 1.0000 Uani S TU
C14 C 0.46483(9) 0.000000(7) 0.7011(4) 0.0465 1.0000 Uani S TU
C15 C 0.37400(8) -0.1930(2) 0.2785(3) 0.0536 1.0000 Uani . U
C16 C 0.40548(9) -0.2279(2) 0.2050(4) 0.0637 1.0000 Uani . U
C17 C 0.43281(7) -0.1590(2) 0.2460(3) 0.0506 1.0000 Uani . U
C18 C 0.43787(8) 0.0000 0.4077(4) 0.0389 1.0000 Uani S TU
H21 H 0.2406 0.0000 0.0152 0.0561 1.0000 Uiso RS .
H71 H 0.2887 -0.2952 0.8193 0.0611 1.0000 Uiso R .
H91 H 0.3790 -0.2174 0.6446 0.0874 1.0000 Uiso R .
H92 H 0.3745 -0.2235 0.8343 0.0877 1.0000 Uiso R .
H93 H 0.3621 -0.3148 0.7238 0.0877 1.0000 Uiso R .
H101 H 0.2103 -0.1955 0.6332 0.0930 1.0000 Uiso R .
H102 H 0.2177 -0.2087 0.8250 0.0930 1.0000 Uiso R .
H103 H 0.2130 -0.1004 0.7492 0.0932 1.0000 Uiso R .
H121 H 0.3953 0.0000 0.9059 0.0528 1.0000 Uiso RS .
H131 H 0.4648 0.0000 0.9558 0.0639 1.0000 Uiso RS .
H141 H 0.4895 0.0000 0.6783 0.0539 1.0000 Uiso RS .
H151 H 0.3512 -0.2252 0.2719 0.0639 1.0000 Uiso R .
H161 H 0.4077 -0.2855 0.1423 0.0750 1.0000 Uiso R .
H171 H 0.4577 -0.1611 0.2153 0.0594 1.0000 Uiso R .
H51 H 0.1828 0.0000 0.2082 0.0800 1.0000 Uiso RS .
H52 H 0.1933 0.0596 0.3757 0.0801 1.0000 Uiso R .
H41 H 0.3470 0.0000 0.0978 0.0850 1.0000 Uiso RS .
H42 H 0.3202 -0.0580 -0.0303 0.0852 1.0000 Uiso R .

loop_
_atom_site_aniso_label
_atom_site_aniso_U_11
_atom_site_aniso_U_22
_atom_site_aniso_U_33
_atom_site_aniso_U_23
_atom_site_aniso_U_13
_atom_site_aniso_U_12
Mg1 0.0264(5) 0.0422(5) 0.0377(5) 0.0000 0.0055(4) 0.0000
N1 0.0305(11) 0.0552(16) 0.0374(11) 0.0000 0.0045(8) 0.0000
C1 0.0431(14) 0.0482(18) 0.0374(12) 0.0000 0.0025(11) 0.0000
N2 0.0270(11) 0.0501(16) 0.0403(11) 0.0000 0.0027(9) 0.0000
C2 0.0462(15) 0.0512(19) 0.0427(14) 0.0000 -0.0071(12) 0.0000
N3 0.0319(8) 0.0409(9) 0.0398(9) 0.0004(7) 0.0058(7) -0.0007(7)
C3 0.0364(13) 0.0394(16) 0.0488(15) 0.0000 -0.0058(10) 0.0000
N4 0.0302(8) 0.0458(10) 0.0399(9) -0.0003(7) 0.0079(7) -0.0041(7)
C4 0.055(2) 0.075(3) 0.0375(17) 0.0000 0.0091(14) 0.0000
N5 0.0272(10) 0.0458(15) 0.0422(11) 0.0000 0.0069(8) 0.0000
C5 0.0335(14) 0.055(2) 0.070(2) 0.0000 -0.0073(14) 0.0000
N6 0.0257(11) 0.0410(14) 0.0455(11) 0.0000 0.0061(9) 0.0000
C6 0.0460(11) 0.0397(11) 0.0458(12) -0.0009(9) 0.0030(9) -0.0025(9)
N7 0.0328(9) 0.0461(10) 0.0481(10) -0.0056(8) 0.0093(7) -0.0034(7)
C7 0.0574(13) 0.0446(13) 0.0509(13) 0.0037(10) 0.0093(11) -0.0113(10)
N8 0.0303(8) 0.0429(10) 0.0446(10) -0.0016(7) 0.0095(7) 0.0027(7)
C8 0.0434(11) 0.0527(13) 0.0439(12) -0.0011(10) 0.0099(10) -0.0127(9)
C9 0.0562(14) 0.0470(15) 0.0679(17) 0.0075(12) 0.0045(13) 0.0097(12)
C10 0.0443(12) 0.077(2) 0.0650(16) 0.0073(15) 0.0132(12) -0.0204(13)
C11 0.0298(14) 0.0509(16) 0.0393(13) 0.0000 0.0037(12) 0.0000
C12 0.0352(14) 0.059(2) 0.0436(13) 0.0000 0.0069(12) 0.0000
C13 0.0377(15) 0.075(3) 0.0488(15) 0.0000 -0.0046(13) 0.0000
C14 0.0290(14) 0.056(2) 0.0537(15) 0.0000 0.0006(11) 0.0000
C15 0.0498(13) 0.0490(14) 0.0624(15) -0.0100(11) 0.0074(11) -0.0091(11)
C16 0.0685(16) 0.0527(16) 0.0713(17) -0.0221(13) 0.0141(14) 0.0016(12)
C17 0.0469(12) 0.0513(14) 0.0553(14) -0.0067(11) 0.0154(11) 0.0089(10)
C18 0.0291(14) 0.0425(15) 0.0461(13) 0.0000 0.0098(12) 0.0000

loop_
_atom_type_symbol
_atom_type_scat_dispersion_real
_atom_type_scat_dispersion_imag
_atom_type_scat_Cromer_Mann_a1
_atom_type_scat_Cromer_Mann_b1
_atom_type_scat_Cromer_Mann_a2
_atom_type_scat_Cromer_Mann_b2
_atom_type_scat_Cromer_Mann_a3
_atom_type_scat_Cromer_Mann_b3
_atom_type_scat_Cromer_Mann_a4
_atom_type_scat_Cromer_Mann_b4
_atom_type_scat_Cromer_Mann_c
_atom_type_scat_source
C 0.0033 0.0016 2.3100 20.8439 1.0200 10.2075 1.5886 0.5687 0.8650 51.6512 0.2156 'International Tables Vol C 4.2.6.8 and 6.1.1.4'
H 0.0000 0.0000 0.4930 10.5109 0.3229 26.1257 0.1402 3.1424 0.0408 57.7998 0.0030 'International Tables Vol C 4.2.6.8 and 6.1.1.4'
N 0.0061 0.0033 12.2126 0.0057 3.1322 9.8933 2.0125 28.9975 1.1663 0.5826 -11.5290 'International Tables Vol C 4.2.6.8 and 6.1.1.4'
Mg 0.0486 0.0363 5.4204 2.8275 2.1735 79.2611 1.2269 0.3808 2.3073 7.1937 0.8584 'International Tables Vol C 4.2.6.8 and 6.1.1.4'

loop_
_geom_angle_atom_site_label_1
_geom_angle_site_symmetry_1
_geom_angle_atom_site_label_2
_geom_angle_atom_site_label_3
_geom_angle_site_symmetry_3
_geom_angle
_geom_angle_publ_flag
N3 6_555 Mg1 N7 6_555 96.14(7) yes
N3 6_555 Mg1 N1 . 85.03(7) yes
N7 6_555 Mg1 N1 . 94.52(8) yes
N3 6_555 Mg1 N3 . 84.40(10) yes
N7 6_555 Mg1 N3 . 179.27(9) yes
N1 . Mg1 N3 . 85.03(7) yes
N3 6_555 Mg1 N5 . 97.90(8) yes
N7 6_555 Mg1 N5 . 82.52(8) yes
N1 . Mg1 N5 . 176.02(10) yes
N3 . Mg1 N5 . 97.90(8) yes
N3 6_555 Mg1 N7 . 179.27(9) yes
N7 6_555 Mg1 N7 . 83.31(11) yes
N1 . Mg1 N7 . 94.52(8) yes
N3 . Mg1 N7 . 96.14(7) yes
N5 . Mg1 N7 . 82.52(8) yes
Mg1 . N1 C1 . 138.6(2) yes
Mg1 . N1 N2 . 114.92(19) yes
C1 . N1 N2 . 106.5(3) yes
N1 . C1 C2 . 109.6(3) yes
N1 . C1 C4 . 122.3(3) yes
C2 . C1 C4 . 128.1(3) yes
N1 . N2 C3 . 110.4(3) yes
N1 . N2 C11 . 123.6(2) yes
C3 . N2 C11 . 126.1(3) yes
C1 . C2 C3 . 106.7(3) yes
C1 . C2 H21 . 127.4 no
C3 . C2 H21 . 126.0 no
Mg1 . N3 N4 . 115.17(14) yes
Mg1 . N3 C6 . 138.88(16) yes
N4 . N3 C6 . 105.82(18) yes
C2 . C3 N2 . 106.9(3) yes
C2 . C3 C5 . 131.4(3) yes
N2 . C3 C5 . 121.7(3) yes
N3 . N4 C8 . 110.16(19) yes
N3 . N4 C11 . 123.64(19) yes
C8 . N4 C11 . 126.2(2) yes
C1 . C4 H42 6_555 109.2 no
C1 . C4 H41 . 110.1 no
H42 6_555 C4 H41 . 109.9 no
C1 . C4 H42 . 109.2 no
H42 6_555 C4 H42 . 108.5 no
H41 . C4 H42 . 109.9 no
Mg1 . N5 N6 . 116.55(19) yes
Mg1 . N5 C12 . 138.1(2) yes
N6 . N5 C12 . 105.3(2) yes
C3 . C5 H52 6_555 109.4 no
C3 . C5 H51 . 107.3 no
H52 6_555 C5 H51 . 110.2 no
C3 . C5 H52 . 109.4 no
H52 6_555 C5 H52 . 110.2 no
H51 . C5 H52 . 110.2 no
N5 . N6 C14 . 110.0(3) yes
N5 . N6 C18 . 124.2(2) yes
C14 . N6 C18 . 125.8(3) yes
N3 . C6 C7 . 110.4(2) yes
N3 . C6 C9 . 121.5(2) yes
C7 . C6 C9 . 128.1(2) yes
Mg1 . N7 N8 . 117.43(14) yes
Mg1 . N7 C15 . 137.50(17) yes
N8 . N7 C15 . 105.00(19) yes
C6 . C7 C8 . 106.2(2) yes
C6 . C7 H71 . 125.8 no
C8 . C7 H71 . 128.0 no
N7 . N8 C17 . 110.02(19) yes
N7 . N8 C18 . 123.77(19) yes
C17 . N8 C18 . 126.2(2) yes
C7 . C8 N4 . 107.4(2) yes
C7 . C8 C10 . 129.7(2) yes
N4 . C8 C10 . 122.8(2) yes
C6 . C9 H91 . 110.9 no
C6 . C9 H92 . 107.8 no
H91 . C9 H92 . 108.4 no
C6 . C9 H93 . 111.6 no
H91 . C9 H93 . 110.0 no
H92 . C9 H93 . 108.0 no
C8 . C10 H101 . 109.4 no
C8 . C10 H102 . 109.9 no
H101 . C10 H102 . 108.5 no
C8 . C10 H103 . 110.9 no
H101 . C10 H103 . 108.6 no
H102 . C10 H103 . 109.4 no
N4 6_555 C11 N4 . 109.9(2) yes
N4 6_555 C11 N2 . 108.64(17) yes
N4 . C11 N2 . 108.64(17) yes
N5 . C12 C13 . 111.4(3) yes
N5 . C12 H121 . 124.4 no
C13 . C12 H121 . 124.2 no
C12 . C13 C14 . 105.3(3) yes
C12 . C13 H131 . 127.9 no
C14 . C13 H131 . 126.8 no
C13 . C14 N6 . 108.0(3) yes
C13 . C14 H141 . 127.1 no
N6 . C14 H141 . 124.9 no
N7 . C15 C16 . 111.7(2) yes
N7 . C15 H151 . 124.4 no
C16 . C15 H151 . 123.9 no
C15 . C16 C17 . 104.7(2) yes
C15 . C16 H161 . 127.9 no
C17 . C16 H161 . 127.3 no
C16 . C17 N8 . 108.5(2) yes
C16 . C17 H171 . 126.0 no
N8 . C17 H171 . 125.4 no
N8 . C18 N8 6_555 107.6(2) yes
N8 . C18 N6 . 108.29(16) yes
N8 6_555 C18 N6 . 108.29(16) yes

loop_
_geom_bond_atom_site_label_1
_geom_bond_atom_site_label_2
_geom_bond_site_symmetry_2
_geom_bond_distance
_geom_bond_publ_flag
Mg1 N3 6_555 2.1609(19) yes
Mg1 N7 6_555 2.177(2) yes
Mg1 N1 . 2.186(3) yes
Mg1 N3 . 2.1609(19) yes
Mg1 N5 . 2.197(3) yes
Mg1 N7 . 2.177(2) yes
N1 C1 . 1.329(4) yes
N1 N2 . 1.380(4) yes
C1 C2 . 1.410(5) yes
C1 C4 . 1.485(5) yes
N2 C3 . 1.360(4) yes
N2 C11 . 1.442(4) yes
C2 C3 . 1.371(5) yes
C2 H21 . 0.946 no
N3 N4 . 1.384(2) yes
N3 C6 . 1.336(3) yes
C3 C5 . 1.481(5) yes
N4 C8 . 1.356(3) yes
N4 C11 . 1.450(3) yes
C4 H42 6_555 0.958 no
C4 H41 . 0.951 no
C4 H42 . 0.958 no
N5 N6 . 1.379(3) yes
N5 C12 . 1.319(4) yes
C5 H52 6_555 0.974 no
C5 H51 . 0.965 no
C5 H52 . 0.974 no
N6 C14 . 1.347(4) yes
N6 C18 . 1.448(4) yes
C6 C7 . 1.398(3) yes
C6 C9 . 1.490(4) yes
N7 N8 . 1.376(3) yes
N7 C15 . 1.333(3) yes
C7 C8 . 1.373(4) yes
C7 H71 . 0.955 no
N8 C17 . 1.349(3) yes
N8 C18 . 1.451(3) yes
C8 C10 . 1.499(3) yes
C9 H91 . 0.967 no
C9 H92 . 0.950 no
C9 H93 . 0.976 no
C10 H101 . 0.968 no
C10 H102 . 0.957 no
C10 H103 . 0.978 no
C12 C13 . 1.389(5) yes
C12 H121 . 0.932 no
C13 C14 . 1.362(5) yes
C13 H131 . 0.928 no
C14 H141 . 0.914 no
C15 C16 . 1.391(4) yes
C15 H151 . 0.920 no
C16 C17 . 1.365(4) yes
C16 H161 . 0.929 no
C17 H171 . 0.941 no

loop_
_platon_squeeze_void_nr
_platon_squeeze_void_average_x
_platon_squeeze_void_average_y
_platon_squeeze_void_average_z
_platon_squeeze_void_volume
_platon_squeeze_void_count_electrons
_platon_squeeze_void_content
1 0.000 0.000 -0.040 673 85 ' '
2 0.500 0.500 0.026 673 85 ' '
